data_2219775
loop_
_publ_author_name
'Lee, Hon Man'
'Liao, Chuang-Yi'

_publ_section_title
;
 A new monoclinic polymorph of
 <i>trans</i>-dichloridodipyridinepalladium(II)
;
_journal_coeditor_code BI2308
_journal_issue 11
_journal_name_full 'Acta Crystallographica Section E'
_journal_page_first m1447
_journal_paper_doi 10.1107/S1600536808033552
_journal_volume 64
_journal_year 2008
_chemical_formula_iupac '[Pd Cl2 (C5 H5 N1)2]'
_chemical_formula_moiety 'C10 H10 Cl2 N2 Pd'
_chemical_formula_sum 'C10 H10 Cl2 N2 Pd'
_chemical_formula_weight 335.50
_chemical_name_systematic
;
<i>trans</i>-dichloridodipyridinepalladium(II)
;
_space_group_IT_number 14
_symmetry_cell_setting monoclinic
_symmetry_space_group_name_Hall '-P 2yn'
_symmetry_space_group_name_H-M 'P 1 21/n 1'
_atom_sites_solution_hydrogens geom
_atom_sites_solution_primary direct
_atom_sites_solution_secondary difmap
_audit_creation_method SHELXL97
_cell_angle_alpha 90.00
_cell_angle_beta 90.442(3)
_cell_angle_gamma 90.00
_cell_formula_units_Z 2
_cell_length_a 3.9159(2)
_cell_length_b 8.7921(4)
_cell_length_c 16.2974(8)
_cell_measurement_reflns_used 4043
_cell_measurement_temperature 150(2)
_cell_measurement_theta_max 34.2
_cell_measurement_theta_min 2.5
_cell_volume 561.09(5)
_computing_cell_refinement 'SAINT (Bruker, 2004)'
_computing_data_collection 'APEX2 (Bruker, 2004)'
_computing_data_reduction 'SAINT (Bruker, 2004)'
_computing_molecular_graphics 'SHELXTL (Sheldrick, 2008)'
_computing_publication_material 'SHELXTL (Sheldrick, 2008)'
_computing_structure_refinement 'SHELXTL (Sheldrick, 2008)'
_computing_structure_solution 'SHELXTL (Sheldrick, 2008)'
_diffrn_ambient_temperature 150(2)
_diffrn_measured_fraction_theta_full 0.997
_diffrn_measured_fraction_theta_max 0.997
_diffrn_measurement_device_type 'Bruker SMART APEXII'
_diffrn_measurement_method \w
_diffrn_radiation_monochromator graphite
_diffrn_radiation_type MoK\a
_diffrn_radiation_wavelength 0.71073
_diffrn_reflns_av_R_equivalents 0.0275
_diffrn_reflns_av_sigmaI/netI 0.0243
_diffrn_reflns_limit_h_max 5
_diffrn_reflns_limit_h_min -5
_diffrn_reflns_limit_k_max 8
_diffrn_reflns_limit_k_min -11
_diffrn_reflns_limit_l_max 19
_diffrn_reflns_limit_l_min -22
_diffrn_reflns_number 5861
_diffrn_reflns_theta_full 28.69
_diffrn_reflns_theta_max 28.69
_diffrn_reflns_theta_min 2.63
_diffrn_standards_number 0
_exptl_absorpt_coefficient_mu 2.095
_exptl_absorpt_correction_T_max 0.8672
_exptl_absorpt_correction_T_min 0.4524
_exptl_absorpt_correction_type multi-scan
_exptl_absorpt_process_details '(SADABS; Sheldrick, 2003)'
_exptl_crystal_colour colourless
_exptl_crystal_density_diffrn 1.986
_exptl_crystal_density_method 'not measured'
_exptl_crystal_description rod
_exptl_crystal_F_000 328
_exptl_crystal_size_max 0.45
_exptl_crystal_size_mid 0.10
_exptl_crystal_size_min 0.07
_refine_diff_density_max 0.907
_refine_diff_density_min -1.030
_refine_ls_extinction_method none
_refine_ls_goodness_of_fit_ref 1.098
_refine_ls_hydrogen_treatment constr
_refine_ls_matrix_type full
_refine_ls_number_parameters 70
_refine_ls_number_reflns 1445
_refine_ls_number_restraints 0
_refine_ls_restrained_S_all 1.098
_refine_ls_R_factor_all 0.0252
_refine_ls_R_factor_gt 0.0227
_refine_ls_shift/su_max 0.000
_refine_ls_shift/su_mean 0.000
_refine_ls_structure_factor_coef Fsqd
_refine_ls_weighting_details 'calc w = 1/[\s^2^(Fo^2^)+(0.0105P)^2^+1.3011P] where P=(Fo^2^+2Fc^2^)/3'
_refine_ls_weighting_scheme calc
_refine_ls_wR_factor_gt 0.0551
_refine_ls_wR_factor_ref 0.0560
_reflns_number_gt 1314
_reflns_number_total 1445
_reflns_threshold_expression I>2\s
_cod_data_source_file bi2308.cif
_cod_data_source_block I
_cod_original_sg_symbol_H-M 'P 21/n'
_cod_database_code 2219775

loop_
_symmetry_equiv_pos_as_xyz
'x, y, z'
'-x+1/2, y+1/2, -z+1/2'
'-x, -y, -z'
'x-1/2, -y-1/2, z-1/2'

loop_
_atom_site_type_symbol
_atom_site_label
_atom_site_fract_x
_atom_site_fract_y
_atom_site_fract_z
_atom_site_U_iso_or_equiv
_atom_site_adp_type
_atom_site_calc_flag
_atom_site_refinement_flags
_atom_site_occupancy
C C1 0.1177(6) 0.6747(3) 0.15154(15) 0.0203(5) Uani d . 1
H H1 0.2253 0.5833 0.1690 0.024 Uiso calc R 1
C C2 0.1019(7) 0.7956(3) 0.20522(16) 0.0249(5) Uani d . 1
H H2 0.1976 0.7878 0.2588 0.030 Uiso calc R 1
C C3 -0.0560(7) 0.9288(3) 0.17976(17) 0.0251(5) Uani d . 1
H H3 -0.0737 1.0130 0.2160 0.030 Uiso calc R 1
C C4 -0.1875(7) 0.9376(3) 0.10081(18) 0.0238(5) Uani d . 1
H H4 -0.2913 1.0288 0.0817 0.029 Uiso calc R 1
C C5 -0.1655(6) 0.8117(3) 0.05015(15) 0.0194(5) Uani d . 1
H H5 -0.2595 0.8169 -0.0037 0.023 Uiso calc R 1
Cl Cl1 0.24377(16) 0.64576(7) -0.10193(4) 0.01983(13) Uani d . 1
N N1 -0.0149(5) 0.6822(2) 0.07511(12) 0.0159(4) Uani d . 1
Pd Pd1 0.0000 0.5000 0.0000 0.01359(8) Uani d S 1

loop_
_atom_site_aniso_label
_atom_site_aniso_U_11
_atom_site_aniso_U_22
_atom_site_aniso_U_33
_atom_site_aniso_U_12
_atom_site_aniso_U_13
_atom_site_aniso_U_23
C1 0.0236(11) 0.0198(12) 0.0174(11) 0.0000(9) -0.0019(9) -0.0002(9)
C2 0.0263(12) 0.0314(14) 0.0171(12) -0.0021(11) -0.0009(10) -0.0051(10)
C3 0.0272(13) 0.0227(13) 0.0256(13) -0.0032(11) 0.0024(10) -0.0096(10)
C4 0.0252(12) 0.0163(12) 0.0298(14) 0.0018(10) 0.0006(10) -0.0020(10)
C5 0.0232(11) 0.0170(11) 0.0180(11) -0.0001(9) -0.0011(9) 0.0003(9)
Cl1 0.0255(3) 0.0174(3) 0.0167(3) -0.0023(2) 0.0026(2) 0.0009(2)
N1 0.0199(9) 0.0140(9) 0.0138(9) -0.0011(7) 0.0000(7) -0.0012(7)
Pd1 0.01822(13) 0.01113(12) 0.01142(12) 0.00025(9) -0.00070(8) -0.00068(8)

loop_
_atom_type_symbol
_atom_type_description
_atom_type_scat_dispersion_real
_atom_type_scat_dispersion_imag
_atom_type_scat_source
C C 0.0033 0.0016 'International Tables Vol C Tables 4.2.6.8 and 6.1.1.4'
H H 0.0000 0.0000 'International Tables Vol C Tables 4.2.6.8 and 6.1.1.4'
N N 0.0061 0.0033 'International Tables Vol C Tables 4.2.6.8 and 6.1.1.4'
Cl Cl 0.1484 0.1585 'International Tables Vol C Tables 4.2.6.8 and 6.1.1.4'
Pd Pd -0.9988 1.0072 'International Tables Vol C Tables 4.2.6.8 and 6.1.1.4'

loop_
_geom_angle_atom_site_label_1
_geom_angle_atom_site_label_2
_geom_angle_atom_site_label_3
_geom_angle_site_symmetry_1
_geom_angle_site_symmetry_3
_geom_angle
N1 C1 C2 . . 122.0(2)
N1 C1 H1 . . 119.0
C2 C1 H1 . . 119.0
C1 C2 C3 . . 118.9(2)
C1 C2 H2 . . 120.5
C3 C2 H2 . . 120.5
C4 C3 C2 . . 119.2(2)
C4 C3 H3 . . 120.4
C2 C3 H3 . . 120.4
C5 C4 C3 . . 119.0(2)
C5 C4 H4 . . 120.5
C3 C4 H4 . . 120.5
N1 C5 C4 . . 121.8(2)
N1 C5 H5 . . 119.1
C4 C5 H5 . . 119.1
C5 N1 C1 . . 119.1(2)
C5 N1 Pd1 . . 120.25(16)
C1 N1 Pd1 . . 120.64(17)
N1 Pd1 N1 3_565 . 180.0
N1 Pd1 Cl1 3_565 . 89.43(6)
N1 Pd1 Cl1 . . 90.57(6)
N1 Pd1 Cl1 3_565 3_565 90.57(6)
N1 Pd1 Cl1 . 3_565 89.42(6)
Cl1 Pd1 Cl1 . 3_565 180.0

loop_
_geom_bond_atom_site_label_1
_geom_bond_atom_site_label_2
_geom_bond_site_symmetry_2
_geom_bond_distance
C1 N1 . 1.347(3)
C1 C2 . 1.379(4)
C1 H1 . 0.950
C2 C3 . 1.386(4)
C2 H2 . 0.950
C3 C4 . 1.385(4)
C3 H3 . 0.950
C4 C5 . 1.384(4)
C4 H4 . 0.950
C5 N1 . 1.344(3)
C5 H5 . 0.950
Cl1 Pd1 . 2.3104(6)
N1 Pd1 . 2.017(2)
Pd1 N1 3_565 2.017(2)
Pd1 Cl1 3_565 2.3104(6)
